data_7222155
loop_
_publ_author_name
'Aatiq, A.'
'Menetrier, M.'
'Croguennec, L.'
'Suard, E.'
'Delmas, C.'

_publ_section_title
;
 On the structure of Li3 Ti2 (P O4)3
;
_journal_name_full 'Journal of Materials Chemistry'
_journal_page_first 2971
_journal_page_last 2978
_journal_volume 12
_journal_year 2002
_chemical_formula_sum 'Li O12 P3 Ti2'
_chemical_name_systematic 'Li Ti2 (P O4)3'
_space_group_IT_number 167
_symmetry_space_group_name_Hall '-R 3 2"c'
_symmetry_space_group_name_H-M 'R -3 c :H'
_cell_angle_alpha 90
_cell_angle_beta 90
_cell_angle_gamma 120
_cell_formula_units_Z 6
_cell_length_a 8.511
_cell_length_b 8.511
_cell_length_c 20.843
_cell_volume 1307.531
_citation_journal_id_ASTM JMACEP
_cod_data_source_file Aatiq_JMACEP_2002_1158.cif
_cod_data_source_block Li1O12P3Ti2
_cod_original_formula_sum 'Li1 O12 P3 Ti2'
_cod_database_code 7222155

loop_
_symmetry_equiv_pos_as_xyz
x,y,z
-y,x-y,z
-x+y,-x,z
y,x,-z+1/2
-x,-x+y,-z+1/2
x-y,-y,-z+1/2
-x,-y,-z
y,-x+y,-z
x-y,x,-z
-y,-x,z-1/2
x,x-y,z-1/2
-x+y,y,z-1/2
x+2/3,y+1/3,z+1/3
-y+2/3,x-y+1/3,z+1/3
-x+y+2/3,-x+1/3,z+1/3
y+2/3,x+1/3,-z+5/6
-x+2/3,-x+y+1/3,-z+5/6
x-y+2/3,-y+1/3,-z+5/6
-x+2/3,-y+1/3,-z+1/3
y+2/3,-x+y+1/3,-z+1/3
x-y+2/3,x+1/3,-z+1/3
-y+2/3,-x+1/3,z-1/6
x+2/3,x-y+1/3,z-1/6
-x+y+2/3,y+1/3,z-1/6
x+1/3,y+2/3,z+2/3
-y+1/3,x-y+2/3,z+2/3
-x+y+1/3,-x+2/3,z+2/3
y+1/3,x+2/3,-z+7/6
-x+1/3,-x+y+2/3,-z+7/6
x-y+1/3,-y+2/3,-z+7/6
-x+1/3,-y+2/3,-z+2/3
y+1/3,-x+y+2/3,-z+2/3
x-y+1/3,x+2/3,-z+2/3
-y+1/3,-x+2/3,z+1/6
x+1/3,x-y+2/3,z+1/6
-x+y+1/3,y+2/3,z+1/6

loop_
_atom_site_label
_atom_site_type_symbol
_atom_site_fract_x
_atom_site_fract_y
_atom_site_fract_z
_atom_site_occupancy
_atom_site_U_iso_or_equiv
O2 O-2 0.1884 0.1641 0.081 1 0.0
Ti1 Ti+4 0 0 0.1421 1 0.0
Li1 Li+1 0 0 0 1 0.0
P1 P+5 0.2903 0 0.25 1 0.0
O1 O-2 0.185 0.996 0.1901 1 0.0
